data_7704288
loop_
_publ_author_name
'Biswas, Sachidulal'
'Bose, Suranjana'
'Debgupta, Joyashish'
'Das, Purak'
'Biswas, Achintesh N.'

_publ_section_title
;
 Redox-active ligand assisted electrocatalytic water oxidation by a
 mononuclear cobalt complex.
;
_journal_issue 21
_journal_name_full 'Dalton transactions (Cambridge, England : 2003)'
_journal_page_first 7155
_journal_page_last 7165
_journal_paper_doi 10.1039/d0dt00838a
_journal_volume 49
_journal_year 2020
_chemical_formula_moiety 'C23 H20 Cl2 Co N5 O [+ 3(CH3OH)]'
_chemical_formula_sum 'C26 H32 Cl2 Co N5 O4'
_chemical_formula_weight 608.40
_space_group_IT_number 2
_space_group_name_Hall '-P 1'
_space_group_name_H-M_alt 'P -1'
_symmetry_cell_setting triclinic
_symmetry_space_group_name_H-M 'P -1'
_atom_sites_solution_hydrogens geom
_atom_sites_solution_primary direct
_atom_sites_solution_secondary difmap
_audit_creation_method SHELXL-97
_audit_update_record
;
2020-02-17 deposited with the CCDC.	2020-05-04 downloaded from the CCDC.
;
_cell_angle_alpha 112.930(7)
_cell_angle_beta 92.528(7)
_cell_angle_gamma 108.905(6)
_cell_formula_units_Z 2
_cell_length_a 8.7167(6)
_cell_length_b 13.2069(8)
_cell_length_c 13.7214(12)
_cell_measurement_reflns_used 2939
_cell_measurement_temperature 293(2)
_cell_measurement_theta_max 28.1240
_cell_measurement_theta_min 3.7210
_cell_volume 1349.8(2)
_computing_cell_refinement
;
CrysAlisPro, Agilent Technologies,
Version 1.171.37.35 (release 13-08-2014 CrysAlis171 .NET)
(compiled Aug 13 2014,18:06:01)
;
_computing_data_collection
;
CrysAlisPro, Agilent Technologies,
Version 1.171.37.35 (release 13-08-2014 CrysAlis171 .NET)
(compiled Aug 13 2014,18:06:01)
;
_computing_data_reduction
;
CrysAlisPro, Agilent Technologies,
Version 1.171.37.35 (release 13-08-2014 CrysAlis171 .NET)
(compiled Aug 13 2014,18:06:01)
;
_computing_molecular_graphics WinGX
_computing_publication_material WinGX
_computing_structure_refinement 'SHELXL-97 (Sheldrick, 1997)'
_computing_structure_solution 'SHELXS-97 (Sheldrick, 1997)'
_diffrn_ambient_temperature 293(2)
_diffrn_measured_fraction_theta_full 0.994
_diffrn_measured_fraction_theta_max 0.994
_diffrn_measurement_device_type 'SuperNova, Dual, Cu at zero, Eos'
_diffrn_measurement_method '\w scans'
_diffrn_radiation_monochromator graphite
_diffrn_radiation_source 'fine-focus sealed tube'
_diffrn_radiation_type MoK\a
_diffrn_radiation_wavelength 0.71073
_diffrn_reflns_av_R_equivalents 0.0935
_diffrn_reflns_av_sigmaI/netI 0.1119
_diffrn_reflns_limit_h_max 10
_diffrn_reflns_limit_h_min -10
_diffrn_reflns_limit_k_max 15
_diffrn_reflns_limit_k_min -15
_diffrn_reflns_limit_l_max 16
_diffrn_reflns_limit_l_min -12
_diffrn_reflns_number 7284
_diffrn_reflns_theta_full 25.00
_diffrn_reflns_theta_max 25.00
_diffrn_reflns_theta_min 3.00
_exptl_absorpt_coefficient_mu 0.876
_exptl_absorpt_correction_T_max 1.00000
_exptl_absorpt_correction_T_min 0.32282
_exptl_absorpt_correction_type multi-scan
_exptl_absorpt_process_details
;
CrysAlisPro, Agilent Technologies,
Version 1.171.37.35 (release 13-08-2014 CrysAlis171 .NET)
(compiled Aug 13 2014,18:06:01)
Empirical absorption correction using spherical harmonics,
 implemented in SCALE3 ABSPACK scaling algorithm.
;
_exptl_crystal_colour 'clear dark brown'
_exptl_crystal_density_diffrn 1.497
_exptl_crystal_density_method 'not measured'
_exptl_crystal_description plate
_exptl_crystal_F_000 632
_exptl_crystal_size_max 0.22
_exptl_crystal_size_mid 0.11
_exptl_crystal_size_min 0.05
_platon_squeeze_details
;
 The unit cell contains 3 methanol molecules which have been treated as a 
 diffuse contribution to the overall scattering without specific atom
 positions by SQUEEZE/PLATON.
;
_refine_diff_density_max 0.870
_refine_diff_density_min -1.004
_refine_diff_density_rms 0.124
_refine_ls_extinction_coef 0.009(3)
_refine_ls_extinction_expression Fc^*^=kFc[1+0.001xFc^2^\l^3^/sin(2\q)]^-1/4^
_refine_ls_extinction_method SHELXL
_refine_ls_goodness_of_fit_ref 1.026
_refine_ls_hydrogen_treatment mixed
_refine_ls_matrix_type full
_refine_ls_number_parameters 290
_refine_ls_number_reflns 4725
_refine_ls_number_restraints 0
_refine_ls_restrained_S_all 1.026
_refine_ls_R_factor_all 0.1057
_refine_ls_R_factor_gt 0.0899
_refine_ls_shift/su_max 0.000
_refine_ls_shift/su_mean 0.000
_refine_ls_structure_factor_coef Fsqd
_refine_ls_weighting_details 'calc w=1/[\s^2^(Fo^2^)+(0.1260P)^2^+0.0000P] where P=(Fo^2^+2Fc^2^)/3'
_refine_ls_weighting_scheme calc
_refine_ls_wR_factor_gt 0.2221
_refine_ls_wR_factor_ref 0.2417
_reflns_number_gt 3277
_reflns_number_total 4725
_reflns_threshold_expression >2sigma(I)
_cod_data_source_file d0dt00838a2.cif
_cod_data_source_block shelxl_CCDC1
_cod_depositor_comments 'Adding full bibliography for 7704287--7704288.cif.'
_cod_original_cell_volume 1349.76(17)
_cod_database_code 7704288

loop_
_symmetry_equiv_pos_as_xyz
'x, y, z'
'-x, -y, -z'

loop_
_atom_site_label
_atom_site_type_symbol
_atom_site_fract_x
_atom_site_fract_y
_atom_site_fract_z
_atom_site_U_iso_or_equiv
_atom_site_adp_type
_atom_site_occupancy
_atom_site_symmetry_multiplicity
_atom_site_calc_flag
_atom_site_refinement_flags
_atom_site_disorder_assembly
_atom_site_disorder_group
Co1 Co 0.85395(7) 0.77283(5) 0.68836(5) 0.0408(3) Uani 1 1 d . . .
N2 N 1.0012(5) 0.8640(3) 0.8236(3) 0.0415(9) Uani 1 1 d . . .
N1 N 0.7999(5) 0.6481(4) 0.7361(3) 0.0456(10) Uani 1 1 d . . .
N4 N 1.0367(5) 0.7405(4) 0.6205(3) 0.0466(10) Uani 1 1 d . . .
O1 O 1.1911(5) 1.0507(3) 0.9339(3) 0.0596(10) Uani 1 1 d . . .
N5 N 0.6873(5) 0.8339(4) 0.7494(3) 0.0543(12) Uani 1 1 d . . .
N3 N 0.9315(6) 0.9150(3) 0.6638(3) 0.0477(10) Uani 1 1 d . . .
C11 C 1.0532(7) 1.0158(4) 0.7641(4) 0.0526(13) Uani 1 1 d . . .
H11A H 1.1560 1.0491 0.7434 0.063 Uiso 1 1 calc R . .
H11B H 1.0088 1.0776 0.7938 0.063 Uiso 1 1 calc R . .
C13 C 1.1041(7) 0.8131(4) 0.5727(4) 0.0489(12) Uani 1 1 d . . .
C8 C 1.0075(6) 0.8019(4) 0.8847(4) 0.0472(12) Uani 1 1 d . . .
C14 C 1.2403(7) 0.8085(6) 0.5271(4) 0.0626(15) Uani 1 1 d . . .
H14 H 1.2873 0.8602 0.4967 0.075 Uiso 1 1 calc R . .
C10 C 1.0893(6) 0.9781(4) 0.8503(4) 0.0494(13) Uani 1 1 d . . .
C3 C 0.7596(10) 0.4905(6) 0.8314(5) 0.077(2) Uani 1 1 d . . .
H3 H 0.7460 0.4365 0.8612 0.093 Uiso 1 1 calc R . .
C12 C 1.0119(7) 0.8889(5) 0.5688(4) 0.0566(14) Uani 1 1 d . . .
H12A H 1.0873 0.9620 0.5699 0.068 Uiso 1 1 calc R . .
H12B H 0.9291 0.8481 0.5029 0.068 Uiso 1 1 calc R . .
C2 C 0.6629(9) 0.4578(5) 0.7358(6) 0.0769(19) Uani 1 1 d . . .
H2 H 0.5815 0.3824 0.7016 0.092 Uiso 1 1 calc R . .
C17 C 1.1014(7) 0.6624(5) 0.6209(4) 0.0543(14) Uani 1 1 d . . .
H17 H 1.0539 0.6124 0.6529 0.065 Uiso 1 1 calc R . .
C7 C 1.1120(7) 0.8429(5) 0.9821(4) 0.0562(14) Uani 1 1 d . . .
H7 H 1.1890 0.9201 1.0143 0.067 Uiso 1 1 calc R . .
C1 C 0.6851(8) 0.5374(5) 0.6877(5) 0.0644(16) Uani 1 1 d . . .
H1 H 0.6192 0.5129 0.6215 0.077 Uiso 1 1 calc R . .
C16 C 1.2386(8) 0.6532(5) 0.5745(5) 0.0646(17) Uani 1 1 d . . .
H16 H 1.2833 0.5986 0.5758 0.078 Uiso 1 1 calc R . .
C6 C 1.0997(9) 0.7648(6) 1.0323(5) 0.0744(19) Uani 1 1 d . . .
H6 H 1.1697 0.7919 1.0976 0.089 Uiso 1 1 calc R . .
C4 C 0.8803(8) 0.6055(5) 0.8858(5) 0.0625(16) Uani 1 1 d . . .
C9 C 0.8963(7) 0.6825(5) 0.8352(4) 0.0513(13) Uani 1 1 d . . .
C18 C 0.7813(8) 0.9410(5) 0.6445(6) 0.0700(19) Uani 1 1 d . . .
H18A H 0.8129 1.0231 0.6565 0.084 Uiso 1 1 calc R . .
H18B H 0.7220 0.8911 0.5706 0.084 Uiso 1 1 calc R . .
C15 C 1.3058(8) 0.7281(6) 0.5266(5) 0.0686(17) Uani 1 1 d . . .
H15 H 1.3962 0.7233 0.4941 0.082 Uiso 1 1 calc R . .
C23 C 0.5953(7) 0.8029(6) 0.8148(5) 0.0673(17) Uani 1 1 d . . .
H23 H 0.6050 0.7433 0.8316 0.081 Uiso 1 1 calc R . .
C5 C 0.9867(10) 0.6506(6) 0.9862(5) 0.076(2) Uani 1 1 d . . .
H5 H 0.9801 0.6022 1.0214 0.092 Uiso 1 1 calc R . .
C19 C 0.6742(7) 0.9171(5) 0.7210(5) 0.0608(16) Uani 1 1 d . . .
C22 C 0.4850(9) 0.8553(8) 0.8593(7) 0.092(3) Uani 1 1 d . . .
H22 H 0.4245 0.8336 0.9069 0.111 Uiso 1 1 calc R . .
C21 C 0.4692(9) 0.9384(9) 0.8311(6) 0.097(3) Uani 1 1 d . . .
H21 H 0.3955 0.9746 0.8591 0.116 Uiso 1 1 calc R . .
C20 C 0.5610(9) 0.9714(6) 0.7606(6) 0.081(2) Uani 1 1 d . . .
H20 H 0.5480 1.0279 0.7401 0.097 Uiso 1 1 calc R . .
Cl1 Cl 0.68129(17) 0.65786(11) 0.52559(11) 0.0554(4) Uani 1 1 d . . .
Cl2 Cl 0.3913(3) 0.14876(17) 0.64026(18) 0.1123(9) Uani 1 1 d . . .

loop_
_atom_site_aniso_label
_atom_site_aniso_U_11
_atom_site_aniso_U_22
_atom_site_aniso_U_33
_atom_site_aniso_U_23
_atom_site_aniso_U_13
_atom_site_aniso_U_12
Co1 0.0264(4) 0.0394(4) 0.0442(5) 0.0067(3) 0.0028(3) 0.0113(3)
N2 0.026(2) 0.039(2) 0.046(2) 0.0060(18) -0.0019(17) 0.0103(18)
N1 0.036(2) 0.043(2) 0.045(2) 0.0086(19) 0.0069(18) 0.011(2)
N4 0.032(2) 0.052(2) 0.043(2) 0.0027(19) 0.0003(17) 0.023(2)
O1 0.041(2) 0.0462(19) 0.059(2) -0.0003(18) -0.0078(18) 0.0065(18)
N5 0.032(2) 0.059(3) 0.048(2) -0.003(2) -0.002(2) 0.019(2)
N3 0.042(3) 0.041(2) 0.055(2) 0.013(2) 0.004(2) 0.018(2)
C11 0.043(3) 0.042(3) 0.056(3) 0.007(2) 0.001(2) 0.013(3)
C13 0.042(3) 0.049(3) 0.044(3) 0.014(2) 0.009(2) 0.009(3)
C8 0.034(3) 0.049(3) 0.049(3) 0.008(2) 0.008(2) 0.019(2)
C14 0.046(3) 0.077(4) 0.055(3) 0.020(3) 0.016(3) 0.020(3)
C10 0.032(3) 0.044(3) 0.055(3) 0.005(2) 0.005(2) 0.014(2)
C3 0.101(6) 0.067(4) 0.068(4) 0.036(3) 0.030(4) 0.025(4)
C12 0.050(3) 0.058(3) 0.056(3) 0.022(3) 0.012(3) 0.016(3)
C2 0.080(5) 0.043(3) 0.079(5) 0.018(3) 0.018(4) -0.002(3)
C17 0.046(3) 0.047(3) 0.055(3) 0.005(2) -0.002(2) 0.023(3)
C7 0.045(3) 0.064(3) 0.055(3) 0.014(3) 0.003(3) 0.030(3)
C1 0.054(4) 0.044(3) 0.068(4) 0.011(3) 0.011(3) 0.002(3)
C16 0.053(4) 0.059(3) 0.063(4) 0.001(3) 0.001(3) 0.029(3)
C6 0.075(5) 0.096(5) 0.056(4) 0.022(4) 0.005(3) 0.051(4)
C4 0.069(4) 0.055(3) 0.065(4) 0.023(3) 0.017(3) 0.028(3)
C9 0.046(3) 0.055(3) 0.045(3) 0.010(2) 0.012(2) 0.022(3)
C18 0.057(4) 0.058(3) 0.090(4) 0.018(3) -0.003(3) 0.033(3)
C15 0.044(4) 0.072(4) 0.059(4) 0.005(3) 0.009(3) 0.013(3)
C23 0.034(3) 0.082(4) 0.060(4) 0.005(3) 0.012(3) 0.021(3)
C5 0.094(6) 0.077(4) 0.063(4) 0.029(3) 0.007(4) 0.042(4)
C19 0.040(3) 0.051(3) 0.072(4) 0.000(3) -0.007(3) 0.028(3)
C22 0.044(4) 0.108(6) 0.093(5) 0.007(5) 0.010(4) 0.035(4)
C21 0.040(4) 0.125(7) 0.075(5) -0.016(5) 0.000(3) 0.042(5)
C20 0.060(4) 0.060(4) 0.086(5) -0.007(4) -0.022(4) 0.026(4)
Cl1 0.0388(8) 0.0517(8) 0.0549(8) 0.0075(6) -0.0046(6) 0.0119(6)
Cl2 0.127(2) 0.0738(12) 0.0970(14) 0.0418(11) 0.0082(13) -0.0157(12)

loop_
_atom_type_symbol
_atom_type_description
_atom_type_scat_dispersion_real
_atom_type_scat_dispersion_imag
_atom_type_scat_source
C C 0.0033 0.0016 'International Tables Vol C Tables 4.2.6.8 and 6.1.1.4'
H H 0.0000 0.0000 'International Tables Vol C Tables 4.2.6.8 and 6.1.1.4'
N N 0.0061 0.0033 'International Tables Vol C Tables 4.2.6.8 and 6.1.1.4'
O O 0.0106 0.0060 'International Tables Vol C Tables 4.2.6.8 and 6.1.1.4'
Co Co 0.3494 0.9721 'International Tables Vol C Tables 4.2.6.8 and 6.1.1.4'
Cl Cl 0.1484 0.1585 'International Tables Vol C Tables 4.2.6.8 and 6.1.1.4'

loop_
_geom_angle_atom_site_label_1
_geom_angle_atom_site_label_2
_geom_angle_atom_site_label_3
_geom_angle
_geom_angle_site_symmetry_1
_geom_angle_site_symmetry_3
_geom_angle_publ_flag
N2 Co1 N1 84.00(16) . . ?
N2 Co1 N3 86.56(17) . . ?
N1 Co1 N3 170.54(16) . . ?
N2 Co1 N5 90.21(17) . . ?
N1 Co1 N5 95.5(2) . . ?
N3 Co1 N5 83.9(2) . . ?
N2 Co1 N4 89.59(17) . . ?
N1 Co1 N4 96.48(18) . . ?
N3 Co1 N4 84.11(19) . . ?
N5 Co1 N4 168.0(2) . . ?
N2 Co1 Cl1 177.73(12) . . ?
N1 Co1 Cl1 94.41(12) . . ?
N3 Co1 Cl1 95.04(12) . . ?
N5 Co1 Cl1 91.56(12) . . ?
N4 Co1 Cl1 88.99(11) . . ?
C10 N2 C8 126.7(4) . . ?
C10 N2 Co1 118.4(3) . . ?
C8 N2 Co1 114.8(3) . . ?
C1 N1 C9 118.2(5) . . ?
C1 N1 Co1 129.4(4) . . ?
C9 N1 Co1 112.4(3) . . ?
C17 N4 C13 119.5(5) . . ?
C17 N4 Co1 127.7(4) . . ?
C13 N4 Co1 112.8(3) . . ?
C23 N5 C19 120.3(5) . . ?
C23 N5 Co1 126.7(4) . . ?
C19 N5 Co1 113.0(4) . . ?
C12 N3 C18 112.4(4) . . ?
C12 N3 C11 111.1(4) . . ?
C18 N3 C11 110.7(4) . . ?
C12 N3 Co1 107.6(3) . . ?
C18 N3 Co1 105.9(4) . . ?
C11 N3 Co1 108.8(3) . . ?
C10 C11 N3 113.5(4) . . ?
C10 C11 H11A 108.9 . . ?
N3 C11 H11A 108.9 . . ?
C10 C11 H11B 108.9 . . ?
N3 C11 H11B 108.9 . . ?
H11A C11 H11B 107.7 . . ?
N4 C13 C14 120.9(5) . . ?
N4 C13 C12 114.4(5) . . ?
C14 C13 C12 124.6(5) . . ?
C7 C8 N2 127.4(5) . . ?
C7 C8 C9 119.4(5) . . ?
N2 C8 C9 113.1(4) . . ?
C15 C14 C13 119.7(6) . . ?
C15 C14 H14 120.1 . . ?
C13 C14 H14 120.1 . . ?
O1 C10 N2 127.7(5) . . ?
O1 C10 C11 119.8(5) . . ?
N2 C10 C11 112.6(4) . . ?
C2 C3 C4 120.4(6) . . ?
C2 C3 H3 119.8 . . ?
C4 C3 H3 119.8 . . ?
N3 C12 C13 108.6(4) . . ?
N3 C12 H12A 110.0 . . ?
C13 C12 H12A 110.0 . . ?
N3 C12 H12B 110.0 . . ?
C13 C12 H12B 110.0 . . ?
H12A C12 H12B 108.4 . . ?
C3 C2 C1 120.6(6) . . ?
C3 C2 H2 119.7 . . ?
C1 C2 H2 119.7 . . ?
N4 C17 C16 121.8(6) . . ?
N4 C17 H17 119.1 . . ?
C16 C17 H17 119.1 . . ?
C8 C7 C6 119.0(6) . . ?
C8 C7 H7 120.5 . . ?
C6 C7 H7 120.5 . . ?
N1 C1 C2 121.2(6) . . ?
N1 C1 H1 119.4 . . ?
C2 C1 H1 119.4 . . ?
C15 C16 C17 117.9(6) . . ?
C15 C16 H16 121.1 . . ?
C17 C16 H16 121.1 . . ?
C5 C6 C7 121.4(5) . . ?
C5 C6 H6 119.3 . . ?
C7 C6 H6 119.3 . . ?
C3 C4 C5 125.8(6) . . ?
C3 C4 C9 116.9(5) . . ?
C5 C4 C9 117.3(6) . . ?
N1 C9 C8 115.4(4) . . ?
N1 C9 C4 122.6(5) . . ?
C8 C9 C4 121.9(5) . . ?
C19 C18 N3 107.8(5) . . ?
C19 C18 H18A 110.1 . . ?
N3 C18 H18A 110.1 . . ?
C19 C18 H18B 110.1 . . ?
N3 C18 H18B 110.1 . . ?
H18A C18 H18B 108.5 . . ?
C14 C15 C16 120.2(6) . . ?
C14 C15 H15 119.9 . . ?
C16 C15 H15 119.9 . . ?
N5 C23 C22 123.1(7) . . ?
N5 C23 H23 118.5 . . ?
C22 C23 H23 118.5 . . ?
C6 C5 C4 120.9(6) . . ?
C6 C5 H5 119.5 . . ?
C4 C5 H5 119.5 . . ?
N5 C19 C20 119.6(7) . . ?
N5 C19 C18 114.8(5) . . ?
C20 C19 C18 125.6(6) . . ?
C21 C22 C23 117.4(9) . . ?
C21 C22 H22 121.3 . . ?
C23 C22 H22 121.3 . . ?
C22 C21 C20 121.1(7) . . ?
C22 C21 H21 119.4 . . ?
C20 C21 H21 119.4 . . ?
C21 C20 C19 118.4(7) . . ?
C21 C20 H20 120.8 . . ?
C19 C20 H20 120.8 . . ?

loop_
_geom_bond_atom_site_label_1
_geom_bond_atom_site_label_2
_geom_bond_distance
_geom_bond_site_symmetry_2
_geom_bond_publ_flag
Co1 N2 1.895(4) . ?
Co1 N1 1.931(4) . ?
Co1 N3 1.947(4) . ?
Co1 N5 1.950(4) . ?
Co1 N4 1.962(4) . ?
Co1 Cl1 2.2668(13) . ?
N2 C10 1.339(7) . ?
N2 C8 1.393(6) . ?
N1 C1 1.348(7) . ?
N1 C9 1.390(6) . ?
N4 C17 1.328(6) . ?
N4 C13 1.361(7) . ?
O1 C10 1.235(6) . ?
N5 C23 1.324(8) . ?
N5 C19 1.335(7) . ?
N3 C12 1.482(7) . ?
N3 C18 1.495(7) . ?
N3 C11 1.523(6) . ?
C11 C10 1.507(7) . ?
C11 H11A 0.9700 . ?
C11 H11B 0.9700 . ?
C13 C14 1.373(8) . ?
C13 C12 1.486(7) . ?
C8 C7 1.384(7) . ?
C8 C9 1.415(7) . ?
C14 C15 1.357(8) . ?
C14 H14 0.9300 . ?
C3 C2 1.358(9) . ?
C3 C4 1.408(9) . ?
C3 H3 0.9300 . ?
C12 H12A 0.9700 . ?
C12 H12B 0.9700 . ?
C2 C1 1.413(9) . ?
C2 H2 0.9300 . ?
C17 C16 1.396(9) . ?
C17 H17 0.9300 . ?
C7 C6 1.427(8) . ?
C7 H7 0.9300 . ?
C1 H1 0.9300 . ?
C16 C15 1.385(9) . ?
C16 H16 0.9300 . ?
C6 C5 1.373(10) . ?
C6 H6 0.9300 . ?
C4 C5 1.415(9) . ?
C4 C9 1.416(8) . ?
C18 C19 1.493(10) . ?
C18 H18A 0.9700 . ?
C18 H18B 0.9700 . ?
C15 H15 0.9300 . ?
C23 C22 1.390(9) . ?
C23 H23 0.9300 . ?
C5 H5 0.9300 . ?
C19 C20 1.408(9) . ?
C22 C21 1.341(12) . ?
C22 H22 0.9300 . ?
C21 C20 1.392(12) . ?
C21 H21 0.9300 . ?
C20 H20 0.9300 . ?

loop_
_geom_torsion_atom_site_label_1
_geom_torsion_atom_site_label_2
_geom_torsion_atom_site_label_3
_geom_torsion_atom_site_label_4
_geom_torsion
_geom_torsion_site_symmetry_1
_geom_torsion_site_symmetry_2
_geom_torsion_site_symmetry_3
_geom_torsion_site_symmetry_4
_geom_torsion_publ_flag
N1 Co1 N2 C10 -177.7(4) . . . . ?
N3 Co1 N2 C10 1.6(4) . . . . ?
N5 Co1 N2 C10 -82.3(4) . . . . ?
N4 Co1 N2 C10 85.7(4) . . . . ?
Cl1 Co1 N2 C10 137(3) . . . . ?
N1 Co1 N2 C8 3.4(4) . . . . ?
N3 Co1 N2 C8 -177.3(4) . . . . ?
N5 Co1 N2 C8 98.9(4) . . . . ?
N4 Co1 N2 C8 -93.1(4) . . . . ?
Cl1 Co1 N2 C8 -42(4) . . . . ?
N2 Co1 N1 C1 175.9(5) . . . . ?
N3 Co1 N1 C1 171.8(10) . . . . ?
N5 Co1 N1 C1 86.3(5) . . . . ?
N4 Co1 N1 C1 -95.2(5) . . . . ?
Cl1 Co1 N1 C1 -5.7(5) . . . . ?
N2 Co1 N1 C9 -3.6(4) . . . . ?
N3 Co1 N1 C9 -7.8(12) . . . . ?
N5 Co1 N1 C9 -93.3(4) . . . . ?
N4 Co1 N1 C9 85.3(4) . . . . ?
Cl1 Co1 N1 C9 174.8(3) . . . . ?
N2 Co1 N4 C17 78.8(4) . . . . ?
N1 Co1 N4 C17 -5.1(4) . . . . ?
N3 Co1 N4 C17 165.4(4) . . . . ?
N5 Co1 N4 C17 167.9(6) . . . . ?
Cl1 Co1 N4 C17 -99.4(4) . . . . ?
N2 Co1 N4 C13 -98.2(3) . . . . ?
N1 Co1 N4 C13 177.9(3) . . . . ?
N3 Co1 N4 C13 -11.6(3) . . . . ?
N5 Co1 N4 C13 -9.2(9) . . . . ?
Cl1 Co1 N4 C13 83.5(3) . . . . ?
N2 Co1 N5 C23 -75.0(5) . . . . ?
N1 Co1 N5 C23 9.0(5) . . . . ?
N3 Co1 N5 C23 -161.5(5) . . . . ?
N4 Co1 N5 C23 -164.0(6) . . . . ?
Cl1 Co1 N5 C23 103.6(5) . . . . ?
N2 Co1 N5 C19 103.3(4) . . . . ?
N1 Co1 N5 C19 -172.7(3) . . . . ?
N3 Co1 N5 C19 16.8(4) . . . . ?
N4 Co1 N5 C19 14.3(9) . . . . ?
Cl1 Co1 N5 C19 -78.1(3) . . . . ?
N2 Co1 N3 C12 117.6(3) . . . . ?
N1 Co1 N3 C12 121.7(10) . . . . ?
N5 Co1 N3 C12 -151.8(3) . . . . ?
N4 Co1 N3 C12 27.7(3) . . . . ?
Cl1 Co1 N3 C12 -60.8(3) . . . . ?
N2 Co1 N3 C18 -122.0(4) . . . . ?
N1 Co1 N3 C18 -117.8(10) . . . . ?
N5 Co1 N3 C18 -31.4(4) . . . . ?
N4 Co1 N3 C18 148.1(4) . . . . ?
Cl1 Co1 N3 C18 59.6(4) . . . . ?
N2 Co1 N3 C11 -2.9(3) . . . . ?
N1 Co1 N3 C11 1.2(12) . . . . ?
N5 Co1 N3 C11 87.7(4) . . . . ?
N4 Co1 N3 C11 -92.8(3) . . . . ?
Cl1 Co1 N3 C11 178.7(3) . . . . ?
C12 N3 C11 C10 -114.5(5) . . . . ?
C18 N3 C11 C10 119.8(5) . . . . ?
Co1 N3 C11 C10 3.8(6) . . . . ?
C17 N4 C13 C14 -1.5(7) . . . . ?
Co1 N4 C13 C14 175.8(4) . . . . ?
C17 N4 C13 C12 174.7(4) . . . . ?
Co1 N4 C13 C12 -7.9(5) . . . . ?
C10 N2 C8 C7 -4.0(9) . . . . ?
Co1 N2 C8 C7 174.7(5) . . . . ?
C10 N2 C8 C9 178.8(5) . . . . ?
Co1 N2 C8 C9 -2.5(6) . . . . ?
N4 C13 C14 C15 2.0(8) . . . . ?
C12 C13 C14 C15 -173.8(5) . . . . ?
C8 N2 C10 O1 -0.9(9) . . . . ?
Co1 N2 C10 O1 -179.6(4) . . . . ?
C8 N2 C10 C11 179.0(5) . . . . ?
Co1 N2 C10 C11 0.3(6) . . . . ?
N3 C11 C10 O1 177.2(5) . . . . ?
N3 C11 C10 N2 -2.8(7) . . . . ?
C18 N3 C12 C13 -154.1(4) . . . . ?
C11 N3 C12 C13 81.1(5) . . . . ?
Co1 N3 C12 C13 -37.9(5) . . . . ?
N4 C13 C12 N3 30.5(6) . . . . ?
C14 C13 C12 N3 -153.4(5) . . . . ?
C4 C3 C2 C1 1.9(11) . . . . ?
C13 N4 C17 C16 0.8(7) . . . . ?
Co1 N4 C17 C16 -176.1(4) . . . . ?
N2 C8 C7 C6 -179.7(5) . . . . ?
C9 C8 C7 C6 -2.7(8) . . . . ?
C9 N1 C1 C2 -0.2(9) . . . . ?
Co1 N1 C1 C2 -179.8(5) . . . . ?
C3 C2 C1 N1 -1.3(11) . . . . ?
N4 C17 C16 C15 -0.5(8) . . . . ?
C8 C7 C6 C5 -0.1(10) . . . . ?
C2 C3 C4 C5 179.1(7) . . . . ?
C2 C3 C4 C9 -1.0(10) . . . . ?
C1 N1 C9 C8 -176.4(5) . . . . ?
Co1 N1 C9 C8 3.2(6) . . . . ?
C1 N1 C9 C4 1.1(8) . . . . ?
Co1 N1 C9 C4 -179.2(5) . . . . ?
C7 C8 C9 N1 -178.0(5) . . . . ?
N2 C8 C9 N1 -0.6(7) . . . . ?
C7 C8 C9 C4 4.4(8) . . . . ?
N2 C8 C9 C4 -178.1(5) . . . . ?
C3 C4 C9 N1 -0.5(9) . . . . ?
C5 C4 C9 N1 179.4(6) . . . . ?
C3 C4 C9 C8 176.8(6) . . . . ?
C5 C4 C9 C8 -3.3(9) . . . . ?
C12 N3 C18 C19 157.1(5) . . . . ?
C11 N3 C18 C19 -77.9(6) . . . . ?
Co1 N3 C18 C19 39.9(5) . . . . ?
C13 C14 C15 C16 -1.8(8) . . . . ?
C17 C16 C15 C14 1.0(8) . . . . ?
C19 N5 C23 C22 -1.7(9) . . . . ?
Co1 N5 C23 C22 176.5(5) . . . . ?
C7 C6 C5 C4 1.2(11) . . . . ?
C3 C4 C5 C6 -179.6(7) . . . . ?
C9 C4 C5 C6 0.5(10) . . . . ?
C23 N5 C19 C20 -0.4(8) . . . . ?
Co1 N5 C19 C20 -178.8(4) . . . . ?
C23 N5 C19 C18 -178.3(5) . . . . ?
Co1 N5 C19 C18 3.3(6) . . . . ?
N3 C18 C19 N5 -29.1(7) . . . . ?
N3 C18 C19 C20 153.1(5) . . . . ?
N5 C23 C22 C21 2.1(10) . . . . ?
C23 C22 C21 C20 -0.6(10) . . . . ?
C22 C21 C20 C19 -1.3(10) . . . . ?
N5 C19 C20 C21 1.8(8) . . . . ?
C18 C19 C20 C21 179.5(6) . . . . ?

loop_
_platon_squeeze_void_nr
_platon_squeeze_void_average_x
_platon_squeeze_void_average_y
_platon_squeeze_void_average_z
_platon_squeeze_void_volume
_platon_squeeze_void_count_electrons
_platon_squeeze_void_content
1 0.500 0.500 1.000 353 55 ' '
